data_4027334
loop_
_publ_author_name
'Aidang Lu'
'Keling Hu'
'Youming Wang'
'Haibin Song'
'Zhenghong Zhou'
'Jianxin Fang'
'Chuchi Tang'

_publ_section_title
;
 Enantioselective Synthesis of trans-Dihydrobenzofurans via Primary
 Amine-Thiourea Organocatalyzed Intramolecular Michael Addition
;
_journal_name_full 'Journal of Organic Chemistry'
_journal_page_first 6208
_journal_page_last 6214
_journal_paper_doi 10.1021/jo301006e
_journal_volume 77
_journal_year 2012
_chemical_absolute_configuration ad
_chemical_formula_moiety 'C12 H13 N O4'
_chemical_formula_sum 'C12 H13 N O4'
_chemical_formula_weight 235.23
_chemical_name_systematic
; 
 ? 
;
_space_group_IT_number 19
_symmetry_cell_setting orthorhombic
_symmetry_space_group_name_Hall 'P 2ac 2ab'
_symmetry_space_group_name_H-M 'P 21 21 21'
_atom_sites_solution_hydrogens geom
_atom_sites_solution_primary direct
_atom_sites_solution_secondary difmap
_audit_creation_method SHELXL-97
_cell_angle_alpha 90.00
_cell_angle_beta 90.00
_cell_angle_gamma 90.00
_cell_formula_units_Z 4
_cell_length_a 6.3400(10)
_cell_length_b 8.6490(12)
_cell_length_c 21.069(2)
_cell_measurement_reflns_used 1391
_cell_measurement_temperature 113(2)
_cell_measurement_theta_max 72.20
_cell_measurement_theta_min 27.70
_cell_volume 1155.3(3)
_computing_cell_refinement 'CrystalClear-SM Expert 2.0 r5'
_computing_data_collection 'CrystalClear-SM Expert 2.0 r5 (Rigaku, 2010)'
_computing_data_reduction 'CrystalClear-SM Expert 2.0 r5'
_computing_molecular_graphics 'CrystalStructure 4.0'
_computing_publication_material 'CrystalStructure 4.0 (Rigaku, 2009)'
_computing_structure_refinement 'SHELXL-97 (Sheldrick, 1997)'
_computing_structure_solution 'SHELXS-97 (Sheldrick, 1990)'
_diffrn_ambient_temperature 113(2)
_diffrn_detector_area_resol_mean 14.629
_diffrn_measured_fraction_theta_full 0.971
_diffrn_measured_fraction_theta_max 0.972
_diffrn_measurement_device_type 'Rigaku Saturn944 CCD'
_diffrn_measurement_method \w
_diffrn_radiation_monochromator multilayer
_diffrn_radiation_source 'rotating anode'
_diffrn_radiation_type CuK\a
_diffrn_radiation_wavelength 1.54187
_diffrn_reflns_av_R_equivalents 0.0784
_diffrn_reflns_av_sigmaI/netI 0.0641
_diffrn_reflns_limit_h_max 7
_diffrn_reflns_limit_h_min -7
_diffrn_reflns_limit_k_max 10
_diffrn_reflns_limit_k_min -8
_diffrn_reflns_limit_l_max 24
_diffrn_reflns_limit_l_min -26
_diffrn_reflns_number 8779
_diffrn_reflns_theta_full 72.91
_diffrn_reflns_theta_max 72.91
_diffrn_reflns_theta_min 4.20
_diffrn_standards_decay_% 0
_diffrn_standards_interval_count 0
_diffrn_standards_interval_time 0
_diffrn_standards_number 0
_exptl_absorpt_coefficient_mu 0.857
_exptl_absorpt_correction_T_max 0.9192
_exptl_absorpt_correction_T_min 0.8750
_exptl_absorpt_correction_type multi-scan
_exptl_absorpt_process_details CrystalClear
_exptl_crystal_colour colorless
_exptl_crystal_density_diffrn 1.352
_exptl_crystal_description prism
_exptl_crystal_F_000 496
_exptl_crystal_size_max 0.16
_exptl_crystal_size_mid 0.14
_exptl_crystal_size_min 0.10
_refine_diff_density_max 0.396
_refine_diff_density_min -0.612
_refine_diff_density_rms 0.168
_refine_ls_abs_structure_details 'Flack H D (1983), Acta Cryst. A39, 876-881'
_refine_ls_abs_structure_Flack 0.2(3)
_refine_ls_extinction_coef 0.120(7)
_refine_ls_extinction_expression Fc^*^=kFc[1+0.001xFc^2^\l^3^/sin(2\q)]^-1/4^
_refine_ls_extinction_method SHELXL
_refine_ls_goodness_of_fit_ref 1.122
_refine_ls_hydrogen_treatment constr
_refine_ls_matrix_type full
_refine_ls_number_parameters 157
_refine_ls_number_reflns 2220
_refine_ls_number_restraints 0
_refine_ls_restrained_S_all 1.122
_refine_ls_R_factor_all 0.0703
_refine_ls_R_factor_gt 0.0676
_refine_ls_shift/su_max 0.000
_refine_ls_shift/su_mean 0.000
_refine_ls_structure_factor_coef Fsqd
_refine_ls_weighting_details 'calc w=1/[\s^2^(Fo^2^)+(0.0991P)^2^+0.0000P] where P=(Fo^2^+2Fc^2^)/3'
_refine_ls_weighting_scheme calc
_refine_ls_wR_factor_gt 0.1428
_refine_ls_wR_factor_ref 0.1508
_reflns_number_gt 1998
_reflns_number_total 2220
_reflns_threshold_expression >2sigma(I)
_cod_data_source_file jo301006e_si_001.cif
_cod_data_source_block shelxl
_cod_database_code 4027334

loop_
_symmetry_equiv_pos_as_xyz
'x, y, z'
'x+1/2, -y+1/2, -z'
'-x, y+1/2, -z+1/2'
'-x+1/2, -y, z+1/2'

loop_
_atom_site_label
_atom_site_type_symbol
_atom_site_fract_x
_atom_site_fract_y
_atom_site_fract_z
_atom_site_U_iso_or_equiv
_atom_site_adp_type
_atom_site_occupancy
_atom_site_symmetry_multiplicity
_atom_site_calc_flag
_atom_site_refinement_flags
O1 O 0.7541(2) 0.03905(17) 0.77560(7) 0.0267(4) Uani 1 1 d .
O2 O 0.8855(3) 0.3051(2) 0.82394(9) 0.0459(5) Uani 1 1 d .
O3 O 0.2764(3) 0.0722(3) 0.92471(9) 0.0618(7) Uani 1 1 d .
O4 O 0.0198(2) -0.0723(2) 0.89461(8) 0.0401(5) Uani 1 1 d .
N1 N 0.1769(3) 0.0049(3) 0.88373(9) 0.0334(5) Uani 1 1 d .
C1 C 0.6379(3) 0.0978(3) 0.82894(9) 0.0248(5) Uani 1 1 d .
H1 H 0.6272 0.0162 0.8624 0.030 Uiso 1 1 calc R
C2 C 0.4119(3) 0.1399(3) 0.80418(10) 0.0261(5) Uani 1 1 d .
H2 H 0.3634 0.2415 0.8214 0.031 Uiso 1 1 calc R
C3 C 0.4541(3) 0.1494(2) 0.73354(9) 0.0249(5) Uani 1 1 d .
C4 C 0.6521(3) 0.0873(2) 0.72160(9) 0.0244(5) Uani 1 1 d .
C5 C 0.7354(3) 0.0752(3) 0.66108(10) 0.0286(5) Uani 1 1 d .
H5 H 0.8716 0.0326 0.6543 0.034 Uiso 1 1 calc R
C6 C 0.6133(4) 0.1275(3) 0.61047(10) 0.0319(5) Uani 1 1 d .
C7 C 0.4116(4) 0.1883(3) 0.62207(11) 0.0316(5) Uani 1 1 d .
H7 H 0.3287 0.2236 0.5874 0.038 Uiso 1 1 calc R
C8 C 0.3309(4) 0.1979(3) 0.68324(10) 0.0295(5) Uani 1 1 d .
H8 H 0.1930 0.2372 0.6904 0.035 Uiso 1 1 calc R
C9 C 0.7537(3) 0.2390(3) 0.85563(10) 0.0304(5) Uani 1 1 d .
C10 C 0.7017(4) 0.2841(3) 0.92243(11) 0.0401(6) Uani 1 1 d .
H10A H 0.7666 0.3843 0.9321 0.048 Uiso 1 1 calc R
H10B H 0.7562 0.2057 0.9517 0.048 Uiso 1 1 calc R
H10C H 0.5484 0.2920 0.9272 0.048 Uiso 1 1 calc R
C11 C 0.2505(3) 0.0140(3) 0.81599(9) 0.0281(5) Uani 1 1 d .
H11A H 0.1269 0.0324 0.7883 0.034 Uiso 1 1 calc R
H11B H 0.3124 -0.0868 0.8038 0.034 Uiso 1 1 calc R
C12 C 0.6994(4) 0.1214(4) 0.54348(11) 0.0443(6) Uani 1 1 d .
H12A H 0.8232 0.0536 0.5423 0.053 Uiso 1 1 calc R
H12B H 0.7399 0.2256 0.5299 0.053 Uiso 1 1 calc R
H12C H 0.5908 0.0809 0.5148 0.053 Uiso 1 1 calc R

loop_
_atom_site_aniso_label
_atom_site_aniso_U_11
_atom_site_aniso_U_22
_atom_site_aniso_U_33
_atom_site_aniso_U_23
_atom_site_aniso_U_13
_atom_site_aniso_U_12
O1 0.0235(7) 0.0304(8) 0.0264(7) 0.0017(6) -0.0013(5) 0.0025(6)
O2 0.0426(10) 0.0456(11) 0.0496(11) -0.0051(9) 0.0037(8) -0.0184(9)
O3 0.0610(12) 0.0940(18) 0.0304(9) -0.0166(10) 0.0083(8) -0.0318(13)
O4 0.0279(8) 0.0554(12) 0.0370(9) 0.0096(8) 0.0025(6) -0.0082(8)
N1 0.0278(8) 0.0418(11) 0.0307(9) 0.0000(8) 0.0023(7) -0.0020(9)
C1 0.0233(9) 0.0274(11) 0.0239(9) 0.0006(8) -0.0012(7) -0.0004(8)
C2 0.0231(9) 0.0280(11) 0.0271(10) 0.0001(9) -0.0020(8) 0.0002(9)
C3 0.0249(9) 0.0240(10) 0.0258(11) -0.0005(9) -0.0012(7) -0.0037(8)
C4 0.0254(9) 0.0202(9) 0.0276(10) 0.0011(8) -0.0038(8) -0.0007(8)
C5 0.0272(10) 0.0289(11) 0.0297(10) -0.0013(9) 0.0024(8) -0.0024(9)
C6 0.0375(11) 0.0305(12) 0.0277(10) -0.0023(9) -0.0004(9) -0.0055(10)
C7 0.0370(11) 0.0290(12) 0.0289(11) 0.0017(9) -0.0093(9) -0.0003(10)
C8 0.0282(10) 0.0276(11) 0.0327(11) 0.0007(8) -0.0054(8) -0.0015(9)
C9 0.0285(10) 0.0303(12) 0.0324(11) -0.0006(9) -0.0060(8) -0.0019(10)
C10 0.0479(13) 0.0383(14) 0.0340(12) -0.0060(10) -0.0067(10) -0.0018(11)
C11 0.0239(9) 0.0333(12) 0.0271(10) -0.0012(9) 0.0003(7) 0.0006(9)
C12 0.0530(14) 0.0505(15) 0.0293(11) -0.0021(11) 0.0015(11) -0.0037(13)

loop_
_atom_type_symbol
_atom_type_description
_atom_type_scat_dispersion_real
_atom_type_scat_dispersion_imag
_atom_type_scat_source
C C 0.0181 0.0091 'International Tables Vol C Tables 4.2.6.8 and 6.1.1.4'
H H 0.0000 0.0000 'International Tables Vol C Tables 4.2.6.8 and 6.1.1.4'
N N 0.0311 0.0180 'International Tables Vol C Tables 4.2.6.8 and 6.1.1.4'
O O 0.0492 0.0322 'International Tables Vol C Tables 4.2.6.8 and 6.1.1.4'

loop_
_geom_angle_atom_site_label_1
_geom_angle_atom_site_label_2
_geom_angle_atom_site_label_3
_geom_angle
C4 O1 C1 107.39(14)
O3 N1 O4 123.44(19)
O3 N1 C11 119.18(19)
O4 N1 C11 117.37(18)
O1 C1 C9 108.88(16)
O1 C1 C2 106.89(15)
C9 C1 C2 112.04(18)
O1 C1 H1 109.7
C9 C1 H1 109.7
C2 C1 H1 109.7
C3 C2 C11 108.64(17)
C3 C2 C1 100.28(16)
C11 C2 C1 113.34(19)
C3 C2 H2 111.4
C11 C2 H2 111.4
C1 C2 H2 111.4
C8 C3 C4 119.32(19)
C8 C3 C2 132.10(19)
C4 C3 C2 108.46(17)
O1 C4 C5 124.09(18)
O1 C4 C3 113.15(17)
C5 C4 C3 122.76(19)
C4 C5 C6 118.0(2)
C4 C5 H5 121.0
C6 C5 H5 121.0
C5 C6 C7 119.6(2)
C5 C6 C12 120.1(2)
C7 C6 C12 120.2(2)
C8 C7 C6 121.3(2)
C8 C7 H7 119.4
C6 C7 H7 119.4
C3 C8 C7 119.0(2)
C3 C8 H8 120.5
C7 C8 H8 120.5
O2 C9 C10 123.1(2)
O2 C9 C1 120.3(2)
C10 C9 C1 116.6(2)
C9 C10 H10A 109.5
C9 C10 H10B 109.5
H10A C10 H10B 109.5
C9 C10 H10C 109.5
H10A C10 H10C 109.5
H10B C10 H10C 109.5
N1 C11 C2 113.76(17)
N1 C11 H11A 108.8
C2 C11 H11A 108.8
N1 C11 H11B 108.8
C2 C11 H11B 108.8
H11A C11 H11B 107.7
C6 C12 H12A 109.5
C6 C12 H12B 109.5
H12A C12 H12B 109.5
C6 C12 H12C 109.5
H12A C12 H12C 109.5
H12B C12 H12C 109.5

loop_
_geom_bond_atom_site_label_1
_geom_bond_atom_site_label_2
_geom_bond_distance
O1 C4 1.374(2)
O1 C1 1.437(2)
O2 C9 1.213(3)
O3 N1 1.217(3)
O4 N1 1.221(3)
N1 C11 1.504(3)
C1 C9 1.531(3)
C1 C2 1.567(3)
C1 H1 1.0000
C2 C3 1.514(3)
C2 C11 1.515(3)
C2 H2 1.0000
C3 C8 1.382(3)
C3 C4 1.388(3)
C4 C5 1.384(3)
C5 C6 1.393(3)
C5 H5 0.9500
C6 C7 1.405(3)
C6 C12 1.514(3)
C7 C8 1.389(3)
C7 H7 0.9500
C8 H8 0.9500
C9 C10 1.497(3)
C10 H10A 0.9800
C10 H10B 0.9800
C10 H10C 0.9800
C11 H11A 0.9900
C11 H11B 0.9900
C12 H12A 0.9800
C12 H12B 0.9800
C12 H12C 0.9800

loop_
_geom_torsion_atom_site_label_1
_geom_torsion_atom_site_label_2
_geom_torsion_atom_site_label_3
_geom_torsion_atom_site_label_4
_geom_torsion
C4 O1 C1 C9 -102.22(17)
C4 O1 C1 C2 19.0(2)
O1 C1 C2 C3 -18.7(2)
C9 C1 C2 C3 100.5(2)
O1 C1 C2 C11 96.90(19)
C9 C1 C2 C11 -143.92(18)
C11 C2 C3 C8 69.0(3)
C1 C2 C3 C8 -171.9(2)
C11 C2 C3 C4 -106.9(2)
C1 C2 C3 C4 12.2(2)
C1 O1 C4 C5 168.8(2)
C1 O1 C4 C3 -11.5(2)
C8 C3 C4 O1 -177.88(19)
C2 C3 C4 O1 -1.4(2)
C8 C3 C4 C5 1.8(3)
C2 C3 C4 C5 178.3(2)
O1 C4 C5 C6 179.38(19)
C3 C4 C5 C6 -0.3(3)
C4 C5 C6 C7 -0.7(3)
C4 C5 C6 C12 178.2(2)
C5 C6 C7 C8 0.2(4)
C12 C6 C7 C8 -178.8(2)
C4 C3 C8 C7 -2.3(3)
C2 C3 C8 C7 -177.8(2)
C6 C7 C8 C3 1.3(3)
O1 C1 C9 O2 17.3(3)
C2 C1 C9 O2 -100.7(2)
O1 C1 C9 C10 -160.08(19)
C2 C1 C9 C10 81.9(2)
O3 N1 C11 C2 -14.5(3)
O4 N1 C11 C2 166.4(2)
C3 C2 C11 N1 -173.54(16)
C1 C2 C11 N1 75.9(2)
